data_1574879
loop_
_publ_author_name
'Ma, Yao'
'Li, Dongxu'
'Chen, Xin'
'Hua, Xinqiang'
'Yuan, Cheng-Shan'
'Wang, Jianguo'
'Liu, Zitong'
'Zhang, Hao-Li'
'Shao, Xiangfeng'

_publ_section_title
;
 Valence state engineering in multi-heteroatom-doped PAHs: a strategy for
 tunable photophysical properties and phototheranostic potentials.
;
_journal_issue 28
_journal_name_full 'Chemical science'
_journal_page_first 13057
_journal_page_last 13069
_journal_paper_doi 10.1039/d5sc02061a
_journal_volume 16
_journal_year 2025
_chemical_formula_moiety 'C46 H52 N O6 S2, C F3 O3 S'
_chemical_formula_sum 'C47 H52 F3 N O9 S3'
_chemical_formula_weight 928.07
_space_group_crystal_system monoclinic
_space_group_IT_number 14
_space_group_name_Hall '-P 2yn'
_space_group_name_H-M_alt 'P 1 21/n 1'
_atom_sites_solution_hydrogens geom
_atom_sites_solution_primary dual
_audit_creation_date 2021-06-25
_audit_creation_method
;
Olex2 1.3-ac4
(compiled 2019.04.23 svn.r3594 for Rigaku Oxford Diffraction, GUI svn.r5739)
;
_audit_update_record
;
2025-02-14 deposited with the CCDC.	2025-06-16 downloaded from the CCDC.
;
_cell_angle_alpha 90
_cell_angle_beta 93.0850(10)
_cell_angle_gamma 90
_cell_formula_units_Z 4
_cell_length_a 9.10600(10)
_cell_length_b 18.7587(2)
_cell_length_c 25.8895(2)
_cell_measurement_reflns_used 19051
_cell_measurement_temperature 149.99(10)
_cell_measurement_theta_max 77.4450
_cell_measurement_theta_min 2.8970
_cell_volume 4415.95(8)
_computing_cell_refinement 'CrysAlisPro 1.171.41.103a (Rigaku OD, 2021)'
_computing_data_collection 'CrysAlisPro 1.171.41.103a (Rigaku OD, 2021)'
_computing_data_reduction 'CrysAlisPro 1.171.41.103a (Rigaku OD, 2021)'
_computing_molecular_graphics 'Olex2 (Dolomanov et al., 2009)'
_computing_publication_material 'Olex2 (Dolomanov et al., 2009)'
_computing_structure_refinement 'ShelXL (Sheldrick, 2015)'
_computing_structure_solution 'ShelXT (Sheldrick, 2015)'
_diffrn_ambient_environment N~2~
_diffrn_ambient_temperature 149.99(10)
_diffrn_detector 'Hybrid Pixel Array Detector'
_diffrn_detector_area_resol_mean 10.0000
_diffrn_detector_type HyPix
_diffrn_measured_fraction_theta_full 0.999
_diffrn_measured_fraction_theta_max 0.947
_diffrn_measurement_details
;
List of Runs (angles in degrees, time in seconds):

  # Type    Start    End  Width  t~exp~   \w     \q     \k     \f   Frames
#--------------------------------------------------------------------------
  1  \w    -80.00 -55.00   0.50    0.89    --  -47.57 119.00 130.00   50
  2  \w    -90.00 -65.00   0.50    0.89    --  -47.57-156.00-110.00   50
  3  \w     27.00  91.00   0.50    0.89    --   47.57-119.00  45.00  128
  4  \w     49.00  74.00   0.50    0.89    --   47.57-156.00-110.00   50
  5  \w     58.00  84.00   0.50    0.89    --   47.57 156.00 -73.00   52
  6  \w   -109.00 -84.00   0.50    3.00    -- -100.00 156.00 -73.00   50
  7  \w   -154.00-129.00   0.50    3.00    -- -100.00-119.00  45.00   50
  8  \w   -135.00-110.00   0.50    3.00    -- -100.00-156.00-110.00   50
  9  \w   -109.00 -67.00   0.50    3.00    -- -100.00 119.00 130.00   84
 10  \w     74.00 109.00   0.50    3.00    --  107.75-119.00  45.00   70
 11  \w     55.00 155.00   0.50    3.00    --  107.75 156.00 -73.00  200
 12  \w     60.00  85.00   0.50    3.00    --  107.75-156.00-110.00   50
 13  \w    103.00 137.00   0.50    3.00    --  107.75 119.00 130.00   68
 14  \w    -27.00  28.00   0.50    0.89    --  -47.57  19.00 -90.00  110
 15  \w    -19.00  20.00   0.50    0.89    --   47.57 -19.00 120.00   78
 16  \w    -27.00  23.00   0.50    0.89    --   47.57 -19.00-150.00  100
 17  \w    -11.00  17.00   0.50    0.89    --   47.57 -19.00-120.00   56
 18  \w   -154.00 -88.00   0.50    3.00    -- -100.00 -19.00  60.00  132
 19  \w    -69.00 -29.00   0.50    3.00    -- -100.00  57.00 -60.00   80
 20  \w   -173.00-101.00   0.50    3.00    -- -100.00 -37.00-120.00  144
 21  \w   -111.00 -31.00   0.50    3.00    -- -100.00 125.00 -90.00  160
 22  \w    132.00 175.00   0.50    3.00    --  107.75  57.00   0.00   86
 23  \w     40.00 112.00   0.50    3.00    --  107.75-125.00-120.00  144
 24  \w     35.00  60.00   0.50    3.00    --  107.75 -57.00  90.00   50
 25  \w     39.00 100.00   0.50    3.00    --  107.75 -77.00  60.00  122
 26  \w     63.00  93.00   0.50    3.00    --  107.75 -77.00   0.00   60
 27  \w     35.00  60.00   0.50    3.00    --  107.75 -77.00  30.00   50
 28  \w     35.00  60.00   0.50    3.00    --  107.75 -57.00-150.00   50
 29  \w     38.00  63.00   0.50    3.00    --  107.75 -57.00-180.00   50
;
_diffrn_measurement_device 'four-circle diffractometer'
_diffrn_measurement_device_type 'ROD, Synergy Custom system, HyPix'
_diffrn_measurement_method '\w scans'
_diffrn_orient_matrix_type 'CrysAlisPro convention (1999,Acta A55,543-557)'
_diffrn_orient_matrix_UB_11 -0.0124374000
_diffrn_orient_matrix_UB_12 0.0032612000
_diffrn_orient_matrix_UB_13 0.0590513000
_diffrn_orient_matrix_UB_21 -0.0210212000
_diffrn_orient_matrix_UB_22 0.0814105000
_diffrn_orient_matrix_UB_23 -0.0032682000
_diffrn_orient_matrix_UB_31 -0.1676490000
_diffrn_orient_matrix_UB_32 -0.0105032000
_diffrn_orient_matrix_UB_33 -0.0071643000
_diffrn_radiation_monochromator mirror
_diffrn_radiation_probe x-ray
_diffrn_radiation_type 'Cu K\a'
_diffrn_radiation_wavelength 1.54184
_diffrn_reflns_av_R_equivalents 0.0335
_diffrn_reflns_av_unetI/netI 0.0282
_diffrn_reflns_Laue_measured_fraction_full 0.999
_diffrn_reflns_Laue_measured_fraction_max 0.947
_diffrn_reflns_limit_h_max 8
_diffrn_reflns_limit_h_min -11
_diffrn_reflns_limit_k_max 23
_diffrn_reflns_limit_k_min -22
_diffrn_reflns_limit_l_max 32
_diffrn_reflns_limit_l_min -32
_diffrn_reflns_number 35941
_diffrn_reflns_point_group_measured_fraction_full 0.999
_diffrn_reflns_point_group_measured_fraction_max 0.947
_diffrn_reflns_theta_full 67.684
_diffrn_reflns_theta_max 77.841
_diffrn_reflns_theta_min 2.911
_diffrn_source 'Rotating-anode X-ray tube'
_diffrn_source_type 'Rigaku (Cu) X-ray Source'
_exptl_absorpt_coefficient_mu 2.135
_exptl_absorpt_correction_T_max 1.00000
_exptl_absorpt_correction_T_min 0.58068
_exptl_absorpt_correction_type multi-scan
_exptl_absorpt_process_details
;
CrysAlisPro 1.171.41.103a (Rigaku Oxford Diffraction, 2021)
Empirical absorption correction using spherical harmonics,
implemented in SCALE3 ABSPACK scaling algorithm.
;
_exptl_crystal_colour 'clear dark blue'
_exptl_crystal_colour_lustre clear
_exptl_crystal_colour_modifier dark
_exptl_crystal_colour_primary blue
_exptl_crystal_density_diffrn 1.396
_exptl_crystal_description needle
_exptl_crystal_F_000 1952
_exptl_crystal_size_max 0.15
_exptl_crystal_size_mid 0.03
_exptl_crystal_size_min 0.02
_refine_diff_density_max 0.848
_refine_diff_density_min -0.634
_refine_diff_density_rms 0.062
_refine_ls_extinction_method none
_refine_ls_goodness_of_fit_ref 1.017
_refine_ls_hydrogen_treatment constr
_refine_ls_matrix_type full
_refine_ls_number_parameters 574
_refine_ls_number_reflns 8940
_refine_ls_number_restraints 0
_refine_ls_restrained_S_all 1.017
_refine_ls_R_factor_all 0.0592
_refine_ls_R_factor_gt 0.0502
_refine_ls_shift/su_max 0.001
_refine_ls_shift/su_mean 0.000
_refine_ls_structure_factor_coef Fsqd
_refine_ls_weighting_details 'w=1/[\s^2^(Fo^2^)+(0.0701P)^2^+4.2446P] where P=(Fo^2^+2Fc^2^)/3'
_refine_ls_weighting_scheme calc
_refine_ls_wR_factor_gt 0.1327
_refine_ls_wR_factor_ref 0.1386
_reflns_Friedel_coverage 0.000
_reflns_number_gt 7562
_reflns_number_total 8940
_reflns_threshold_expression 'I > 2\s(I)'
_cod_data_source_file d5sc02061a2.cif
_cod_data_source_block mayao_0624_auto
_cod_depositor_comments 'Adding full bibliography for 1574877--1574879.cif.'
_cod_database_code 1574879
_shelx_shelxl_version_number 2018/3
_shelx_space_group_comment
;
The symmetry employed for this shelxl refinement is uniquely defined
by the following loop, which should always be used as a source of
symmetry information in preference to the above space-group names.
They are only intended as comments.
;
_reflns_odcompleteness_completeness 99.96
_reflns_odcompleteness_iscentric 1
_reflns_odcompleteness_theta 66.97
_olex2_refinement_description
;
1. Fixed Uiso
 At 1.2 times of:
  All C(H) groups, All C(H,H) groups
 At 1.5 times of:
  All C(H,H,H) groups
2.a Secondary CH2 refined with riding coordinates:
 C015(H01D,H01E), C016(H01F,H01G), C017(H01H,H01I), C01A(H01J,H01K), C01B(H01L,
 H01M), C01C(H01N,H01O), C01D(H01P,H01Q), C01E(H01R,H01S), C01F(H01T,H01U),
 C01G(H01V,H01W), C01H(H01X,H01Y), C01J(H01,HB), C01K(H1,HC), C01L(H2,HD),
 C01M(H3,HE)
2.b Aromatic/amide H refined with riding coordinates:
 C00Y(H00Y), C011(H011), C012(H012), C019(H019)
2.c Idealised Me refined as rotating group:
 C014(H01A,H01B,H01C), C01I(H01Z,H,HA), C01O(H4,HF,HG), C01P(H5,HH,HI),
 C01Q(H6,HJ,HK), C01R(H7,HL,HM)
;
_olex2_submission_special_instructions 'No special instructions were received'
_oxdiff_exptl_absorpt_empirical_details
;
Empirical correction (ABSPACK) includes:
- Absorption correction using spherical harmonics
- Frame scaling
;
_oxdiff_exptl_absorpt_empirical_full_max 1.571
_oxdiff_exptl_absorpt_empirical_full_min 0.642

loop_
_space_group_symop_operation_xyz
'x, y, z'
'-x+1/2, y+1/2, -z+1/2'
'-x, -y, -z'
'x-1/2, -y-1/2, z-1/2'

loop_
_atom_site_label
_atom_site_type_symbol
_atom_site_fract_x
_atom_site_fract_y
_atom_site_fract_z
_atom_site_U_iso_or_equiv
_atom_site_adp_type
_atom_site_occupancy
_atom_site_site_symmetry_order
_atom_site_calc_flag
_atom_site_refinement_flags_posn
_atom_site_refinement_flags_adp
_atom_site_refinement_flags_occupancy
_atom_site_disorder_assembly
_atom_site_disorder_group
S001 S 0.99889(6) 0.38936(3) 0.40753(2) 0.02712(13) Uani 1 1 d . . . . .
S002 S 0.73053(6) 0.68503(3) 0.47555(2) 0.02598(13) Uani 1 1 d . . . . .
S003 S 1.08702(7) 0.67956(4) 0.77278(3) 0.04368(17) Uani 1 1 d . . . . .
O004 O 0.97551(17) 0.66935(8) 0.37458(6) 0.0287(3) Uani 1 1 d . . . . .
O005 O 0.75251(16) 0.23931(8) 0.55597(6) 0.0274(3) Uani 1 1 d . . . . .
O006 O 0.44224(16) 0.57519(8) 0.62829(6) 0.0277(3) Uani 1 1 d . . . . .
O007 O 1.08788(17) 0.55185(8) 0.34975(6) 0.0307(3) Uani 1 1 d . . . . .
O008 O 0.91118(18) 0.23591(8) 0.47612(6) 0.0317(3) Uani 1 1 d . . . . .
O009 O 0.50972(18) 0.69407(8) 0.57449(6) 0.0318(4) Uani 1 1 d . . . . .
N00A N 0.62525(19) 0.37492(9) 0.59366(7) 0.0229(4) Uani 1 1 d . . . . .
O00B O 1.0955(2) 0.71299(11) 0.82250(8) 0.0496(5) Uani 1 1 d . . . . .
F00C F 0.8817(3) 0.68494(13) 0.69783(8) 0.0884(8) Uani 1 1 d . . . . .
O00D O 1.0687(3) 0.60468(12) 0.77282(10) 0.0650(6) Uani 1 1 d . . . . .
C00E C 0.8548(2) 0.48817(11) 0.45078(8) 0.0239(4) Uani 1 1 d . . . . .
C00F C 0.9291(2) 0.61385(11) 0.40241(8) 0.0243(4) Uani 1 1 d . . . . .
C00G C 0.9525(2) 0.48184(11) 0.41186(8) 0.0241(4) Uani 1 1 d . . . . .
C00H C 0.8598(2) 0.30149(11) 0.48701(8) 0.0248(4) Uani 1 1 d . . . . .
C00I C 0.4490(2) 0.44541(12) 0.64391(8) 0.0253(4) Uani 1 1 d . . . . .
C00J C 0.5524(2) 0.43635(11) 0.60352(8) 0.0235(4) Uani 1 1 d . . . . .
C00K C 0.5784(2) 0.49873(11) 0.57434(8) 0.0237(4) Uani 1 1 d . . . . .
C00L C 0.8197(2) 0.42552(12) 0.47742(8) 0.0245(4) Uani 1 1 d . . . . .
C00M C 0.9903(2) 0.54594(12) 0.38750(8) 0.0245(4) Uani 1 1 d . . . . .
C00N C 0.7298(2) 0.42779(11) 0.51930(8) 0.0237(4) Uani 1 1 d . . . . .
C00O C 0.7704(2) 0.30281(11) 0.53079(8) 0.0252(4) Uani 1 1 d . . . . .
C00P C 0.8882(2) 0.36486(12) 0.45995(8) 0.0247(4) Uani 1 1 d . . . . .
C00Q C 0.8308(2) 0.61701(11) 0.44273(8) 0.0236(4) Uani 1 1 d . . . . .
C00R C 0.7030(2) 0.55489(12) 0.50597(8) 0.0248(4) Uani 1 1 d . . . . .
C00S C 0.6700(2) 0.49395(11) 0.53312(8) 0.0239(4) Uani 1 1 d . . . . .
C00T C 0.7979(2) 0.55261(11) 0.46530(8) 0.0239(4) Uani 1 1 d . . . . .
C00U C 0.5633(2) 0.62969(11) 0.56008(8) 0.0254(4) Uani 1 1 d . . . . .
C00V C 0.7073(2) 0.36648(11) 0.54847(8) 0.0228(4) Uani 1 1 d . . . . .
C00W C 0.4022(2) 0.51536(12) 0.65503(8) 0.0257(4) Uani 1 1 d . . . . .
C00X C 0.5266(2) 0.56718(12) 0.58685(8) 0.0248(4) Uani 1 1 d . . . . .
C00Y C 0.3850(2) 0.38957(12) 0.67168(8) 0.0280(4) Uani 1 1 d . . . . .
H00Y H 0.406925 0.341534 0.663377 0.034 Uiso 1 1 calc R . . . .
C00Z C 0.6538(2) 0.62288(11) 0.51794(8) 0.0250(4) Uani 1 1 d . . . . .
F010 F 0.8033(2) 0.69609(19) 0.77300(11) 0.1083(11) Uani 1 1 d . . . . .
C011 C 0.3101(2) 0.52983(13) 0.69474(9) 0.0299(5) Uani 1 1 d . . . . .
H011 H 0.283602 0.577533 0.702316 0.036 Uiso 1 1 calc R . . . .
C012 C 0.2914(2) 0.40351(14) 0.71064(9) 0.0326(5) Uani 1 1 d . . . . .
H012 H 0.249950 0.365269 0.729014 0.039 Uiso 1 1 calc R . . . .
F013 F 0.9123(4) 0.78197(13) 0.74056(10) 0.1116(11) Uani 1 1 d . . . . .
C014 C 0.6545(2) 0.32218(12) 0.63593(9) 0.0282(5) Uani 1 1 d . . . . .
H01A H 0.640615 0.344956 0.669382 0.042 Uiso 1 1 calc GR . . . .
H01B H 0.755902 0.304877 0.634984 0.042 Uiso 1 1 calc GR . . . .
H01C H 0.586364 0.281984 0.631260 0.042 Uiso 1 1 calc GR . . . .
C015 C 0.9183(2) 0.73905(12) 0.38692(9) 0.0291(5) Uani 1 1 d . . . . .
H01D H 0.949016 0.751965 0.422968 0.035 Uiso 1 1 calc R . . . .
H01E H 0.809447 0.738496 0.383618 0.035 Uiso 1 1 calc R . . . .
C016 C 1.1237(2) 0.48744(12) 0.32234(9) 0.0288(5) Uani 1 1 d . . . . .
H01F H 1.032508 0.463601 0.308884 0.035 Uiso 1 1 calc R . . . .
H01G H 1.178193 0.454102 0.346015 0.035 Uiso 1 1 calc R . . . .
C017 C 0.9774(3) 0.79285(13) 0.34992(10) 0.0344(5) Uani 1 1 d . . . . .
H01H H 0.938133 0.782429 0.314324 0.041 Uiso 1 1 calc R . . . .
H01I H 1.085982 0.789238 0.350483 0.041 Uiso 1 1 calc R . . . .
O018 O 1.1925(3) 0.70354(18) 0.73815(12) 0.0878(9) Uani 1 1 d . . . . .
C019 C 0.2575(2) 0.47394(14) 0.72302(9) 0.0327(5) Uani 1 1 d . . . . .
H019 H 0.197687 0.483404 0.751184 0.039 Uiso 1 1 calc R . . . .
C01A C 0.9852(3) 0.22609(12) 0.42887(9) 0.0329(5) Uani 1 1 d . . . . .
H01J H 1.077689 0.253913 0.429886 0.039 Uiso 1 1 calc R . . . .
H01K H 0.921784 0.242365 0.398904 0.039 Uiso 1 1 calc R . . . .
C01B C 1.2172(2) 0.50749(13) 0.27816(9) 0.0311(5) Uani 1 1 d . . . . .
H01L H 1.308163 0.530636 0.292530 0.037 Uiso 1 1 calc R . . . .
H01M H 1.246286 0.463344 0.260418 0.037 Uiso 1 1 calc R . . . .
C01C C 0.6106(3) 0.13471(13) 0.57148(11) 0.0370(5) Uani 1 1 d . . . . .
H01N H 0.602819 0.151281 0.607533 0.044 Uiso 1 1 calc R . . . .
H01O H 0.698680 0.103897 0.570430 0.044 Uiso 1 1 calc R . . . .
C01D C 0.6285(3) 0.19818(13) 0.53669(10) 0.0365(5) Uani 1 1 d . . . . .
H01P H 0.644141 0.181943 0.501012 0.044 Uiso 1 1 calc R . . . .
H01Q H 0.538499 0.227833 0.535898 0.044 Uiso 1 1 calc R . . . .
C01E C 1.1436(3) 0.55664(16) 0.23879(10) 0.0414(6) Uani 1 1 d . . . . .
H01R H 1.117435 0.601667 0.255989 0.050 Uiso 1 1 calc R . . . .
H01S H 1.051462 0.534294 0.224722 0.050 Uiso 1 1 calc R . . . .
C01F C 1.0178(3) 0.14743(14) 0.42415(11) 0.0410(6) Uani 1 1 d . . . . .
H01T H 0.924479 0.120617 0.425770 0.049 Uiso 1 1 calc R . . . .
H01U H 1.056832 0.138463 0.389794 0.049 Uiso 1 1 calc R . . . .
C01G C 0.5841(3) 0.72266(15) 0.62176(12) 0.0449(6) Uani 1 1 d . . . . .
H01V H 0.663375 0.755719 0.612651 0.054 Uiso 1 1 calc R . . . .
H01W H 0.628759 0.683261 0.642630 0.054 Uiso 1 1 calc R . . . .
C01H C 0.9336(3) 0.86810(14) 0.36501(13) 0.0472(7) Uani 1 1 d . . . . .
H01X H 0.825092 0.870984 0.365500 0.057 Uiso 1 1 calc R . . . .
H01Y H 0.974945 0.878617 0.400335 0.057 Uiso 1 1 calc R . . . .
C01I C 1.2409(3) 0.57338(18) 0.19454(11) 0.0516(7) Uani 1 1 d . . . . .
H01Z H 1.191489 0.608154 0.171316 0.077 Uiso 1 1 calc GR . . . .
H H 1.259545 0.529569 0.175336 0.077 Uiso 1 1 calc GR . . . .
HA H 1.334486 0.593220 0.208397 0.077 Uiso 1 1 calc GR . . . .
C01J C 1.1257(4) 0.11901(16) 0.46509(13) 0.0516(7) Uani 1 1 d . . . . .
H01 H 1.086813 0.126951 0.499597 0.062 Uiso 1 1 calc R . . . .
HB H 1.219568 0.145438 0.463738 0.062 Uiso 1 1 calc R . . . .
C01K C 0.4754(4) 0.09186(17) 0.55522(14) 0.0553(8) Uani 1 1 d . . . . .
H1 H 0.485898 0.073864 0.519658 0.066 Uiso 1 1 calc R . . . .
HC H 0.388608 0.123715 0.554426 0.066 Uiso 1 1 calc R . . . .
C01L C 0.4020(3) 0.82370(16) 0.62429(12) 0.0490(7) Uani 1 1 d . . . . .
H2 H 0.341090 0.805850 0.594199 0.059 Uiso 1 1 calc R . . . .
HD H 0.479387 0.854887 0.611177 0.059 Uiso 1 1 calc R . . . .
C01M C 0.4725(4) 0.76183(17) 0.65274(12) 0.0522(7) Uani 1 1 d . . . . .
H3 H 0.394940 0.727914 0.662030 0.063 Uiso 1 1 calc R . . . .
HE H 0.521992 0.779356 0.685287 0.063 Uiso 1 1 calc R . . . .
C01N C 0.9136(4) 0.71234(19) 0.74397(13) 0.0593(9) Uani 1 1 d . . . . .
C01O C 1.1545(4) 0.03959(17) 0.45781(14) 0.0620(9) Uani 1 1 d . . . . .
H4 H 1.200593 0.032008 0.424914 0.093 Uiso 1 1 calc GR . . . .
HF H 1.061167 0.013536 0.457544 0.093 Uiso 1 1 calc GR . . . .
HG H 1.220160 0.022226 0.486305 0.093 Uiso 1 1 calc GR . . . .
C01P C 0.4478(4) 0.02924(18) 0.59043(15) 0.0644(9) Uani 1 1 d . . . . .
H5 H 0.357931 0.004471 0.578068 0.097 Uiso 1 1 calc GR . . . .
HH H 0.436509 0.046525 0.625716 0.097 Uiso 1 1 calc GR . . . .
HI H 0.531260 -0.003747 0.590271 0.097 Uiso 1 1 calc GR . . . .
C01Q C 0.3062(4) 0.86674(18) 0.65915(13) 0.0568(8) Uani 1 1 d . . . . .
H6 H 0.261406 0.906590 0.639535 0.085 Uiso 1 1 calc GR . . . .
HJ H 0.366675 0.885272 0.688596 0.085 Uiso 1 1 calc GR . . . .
HK H 0.228637 0.836108 0.671785 0.085 Uiso 1 1 calc GR . . . .
C01R C 0.9875(5) 0.92317(18) 0.32798(16) 0.0723(11) Uani 1 1 d . . . . .
H7 H 0.946854 0.912881 0.292956 0.108 Uiso 1 1 calc GR . . . .
HL H 1.095139 0.921757 0.328432 0.108 Uiso 1 1 calc GR . . . .
HM H 0.955509 0.970631 0.338515 0.108 Uiso 1 1 calc GR . . . .

loop_
_atom_site_aniso_label
_atom_site_aniso_U_11
_atom_site_aniso_U_22
_atom_site_aniso_U_33
_atom_site_aniso_U_23
_atom_site_aniso_U_13
_atom_site_aniso_U_12
S001 0.0294(3) 0.0227(3) 0.0299(3) -0.0021(2) 0.0082(2) -0.0002(2)
S002 0.0257(3) 0.0211(3) 0.0314(3) 0.00231(19) 0.00463(19) 0.00137(19)
S003 0.0397(3) 0.0402(4) 0.0514(4) -0.0141(3) 0.0045(3) 0.0036(3)
O004 0.0303(8) 0.0239(8) 0.0325(8) 0.0049(6) 0.0070(6) -0.0022(6)
O005 0.0291(8) 0.0199(7) 0.0333(8) 0.0030(6) 0.0027(6) -0.0011(6)
O006 0.0292(8) 0.0271(8) 0.0278(8) 0.0006(6) 0.0089(6) 0.0031(6)
O007 0.0351(8) 0.0289(8) 0.0294(8) -0.0040(6) 0.0130(6) -0.0063(7)
O008 0.0370(9) 0.0221(8) 0.0369(9) -0.0013(6) 0.0112(7) 0.0037(6)
O009 0.0376(9) 0.0240(8) 0.0341(8) -0.0021(6) 0.0049(7) 0.0085(6)
N00A 0.0231(8) 0.0221(9) 0.0236(8) 0.0023(7) 0.0030(6) -0.0006(7)
O00B 0.0460(11) 0.0461(11) 0.0555(12) -0.0214(9) -0.0077(9) 0.0100(9)
F00C 0.1033(17) 0.1005(18) 0.0574(12) -0.0407(12) -0.0328(11) 0.0434(14)
O00D 0.0769(15) 0.0403(12) 0.0762(16) -0.0215(11) -0.0114(12) 0.0126(11)
C00E 0.0246(10) 0.0226(10) 0.0245(10) 0.0007(8) 0.0018(8) -0.0014(8)
C00F 0.0242(10) 0.0252(10) 0.0235(10) 0.0019(8) 0.0000(8) -0.0030(8)
C00G 0.0246(10) 0.0237(10) 0.0240(10) -0.0023(8) 0.0020(8) 0.0000(8)
C00H 0.0227(10) 0.0226(10) 0.0292(11) -0.0009(8) 0.0027(8) 0.0010(8)
C00I 0.0212(10) 0.0294(11) 0.0251(10) 0.0008(8) 0.0010(8) -0.0009(8)
C00J 0.0208(10) 0.0241(10) 0.0254(10) -0.0005(8) -0.0004(7) -0.0012(8)
C00K 0.0222(10) 0.0242(10) 0.0247(10) 0.0009(8) 0.0014(8) -0.0001(8)
C00L 0.0252(10) 0.0238(10) 0.0244(10) 0.0000(8) 0.0002(8) -0.0006(8)
C00M 0.0229(10) 0.0282(11) 0.0224(10) -0.0012(8) 0.0020(7) -0.0035(8)
C00N 0.0224(10) 0.0237(10) 0.0250(10) 0.0011(8) 0.0016(8) -0.0006(8)
C00O 0.0245(10) 0.0219(10) 0.0291(11) 0.0011(8) 0.0008(8) -0.0016(8)
C00P 0.0230(10) 0.0249(11) 0.0262(10) -0.0014(8) 0.0016(8) -0.0002(8)
C00Q 0.0242(10) 0.0213(10) 0.0252(10) 0.0006(8) 0.0005(8) -0.0004(8)
C00R 0.0244(10) 0.0236(10) 0.0264(10) 0.0001(8) 0.0028(8) 0.0002(8)
C00S 0.0227(10) 0.0239(10) 0.0252(10) 0.0000(8) 0.0012(8) -0.0014(8)
C00T 0.0227(10) 0.0249(10) 0.0241(10) 0.0007(8) 0.0017(8) -0.0005(8)
C00U 0.0241(10) 0.0238(10) 0.0284(10) -0.0002(8) 0.0021(8) 0.0025(8)
C00V 0.0221(10) 0.0243(10) 0.0220(9) 0.0001(8) 0.0029(7) -0.0017(8)
C00W 0.0233(10) 0.0284(11) 0.0255(10) 0.0019(8) 0.0020(8) -0.0001(8)
C00X 0.0229(10) 0.0265(11) 0.0253(10) -0.0002(8) 0.0041(8) 0.0013(8)
C00Y 0.0258(10) 0.0299(11) 0.0286(11) 0.0023(9) 0.0025(8) -0.0016(9)
C00Z 0.0234(10) 0.0236(10) 0.0281(10) 0.0018(8) 0.0008(8) 0.0002(8)
F010 0.0370(11) 0.189(3) 0.0993(19) -0.0483(19) 0.0056(11) 0.0136(14)
C011 0.0272(11) 0.0344(12) 0.0285(11) -0.0006(9) 0.0040(8) 0.0038(9)
C012 0.0284(11) 0.0386(13) 0.0313(11) 0.0057(10) 0.0062(9) -0.0013(10)
F013 0.172(3) 0.0653(15) 0.0909(18) -0.0200(13) -0.0528(18) 0.0562(17)
C014 0.0308(11) 0.0264(11) 0.0278(11) 0.0070(9) 0.0061(8) 0.0019(9)
C015 0.0269(11) 0.0244(11) 0.0360(12) 0.0049(9) 0.0022(9) 0.0002(8)
C016 0.0309(11) 0.0288(11) 0.0272(11) -0.0020(9) 0.0064(8) -0.0001(9)
C017 0.0294(12) 0.0322(12) 0.0415(13) 0.0126(10) 0.0009(9) -0.0024(9)
O018 0.0699(17) 0.110(2) 0.086(2) -0.0049(17) 0.0330(15) -0.0135(16)
C019 0.0274(11) 0.0437(14) 0.0277(11) 0.0021(10) 0.0080(8) 0.0019(10)
C01A 0.0398(13) 0.0274(12) 0.0323(12) -0.0046(9) 0.0081(9) 0.0028(10)
C01B 0.0283(11) 0.0359(12) 0.0296(11) -0.0032(9) 0.0062(9) 0.0002(9)
C01C 0.0386(13) 0.0249(12) 0.0477(14) 0.0047(10) 0.0039(11) -0.0018(10)
C01D 0.0337(12) 0.0298(12) 0.0456(14) 0.0061(10) -0.0015(10) -0.0069(10)
C01E 0.0394(13) 0.0491(15) 0.0366(13) 0.0073(11) 0.0106(10) 0.0071(12)
C01F 0.0498(15) 0.0302(13) 0.0438(14) -0.0072(11) 0.0104(11) 0.0048(11)
C01G 0.0418(14) 0.0378(14) 0.0544(17) -0.0109(12) -0.0023(12) 0.0006(11)
C01H 0.0445(15) 0.0303(13) 0.0664(19) 0.0114(12) -0.0004(13) -0.0026(11)
C01I 0.0574(18) 0.0577(19) 0.0411(15) 0.0127(13) 0.0166(13) 0.0065(14)
C01J 0.0579(18) 0.0416(16) 0.0555(17) -0.0038(13) 0.0034(14) 0.0127(13)
C01K 0.0555(18) 0.0439(17) 0.066(2) 0.0127(14) -0.0021(15) -0.0198(14)
C01L 0.0506(16) 0.0475(17) 0.0493(16) -0.0077(13) 0.0047(13) -0.0010(13)
C01M 0.0657(19) 0.0458(17) 0.0454(16) -0.0090(13) 0.0066(14) -0.0017(14)
C01N 0.064(2) 0.061(2) 0.0517(18) -0.0272(15) -0.0119(15) 0.0242(16)
C01O 0.078(2) 0.0433(17) 0.066(2) 0.0029(15) 0.0115(17) 0.0220(16)
C01P 0.063(2) 0.0442(18) 0.087(3) 0.0161(17) 0.0089(17) -0.0179(15)
C01Q 0.0571(18) 0.0566(19) 0.0568(18) -0.0164(15) 0.0048(14) 0.0045(15)
C01R 0.089(3) 0.0405(18) 0.087(3) 0.0276(17) -0.004(2) -0.0092(17)

loop_
_atom_type_symbol
_atom_type_description
_atom_type_scat_dispersion_real
_atom_type_scat_dispersion_imag
_atom_type_scat_source
C C 0.0181 0.0091 'International Tables Vol C Tables 4.2.6.8 and 6.1.1.4'
H H 0.0000 0.0000 'International Tables Vol C Tables 4.2.6.8 and 6.1.1.4'
F F 0.0727 0.0534 'International Tables Vol C Tables 4.2.6.8 and 6.1.1.4'
N N 0.0311 0.0180 'International Tables Vol C Tables 4.2.6.8 and 6.1.1.4'
O O 0.0492 0.0322 'International Tables Vol C Tables 4.2.6.8 and 6.1.1.4'
S S 0.3331 0.5567 'International Tables Vol C Tables 4.2.6.8 and 6.1.1.4'

loop_
_geom_angle_atom_site_label_1
_geom_angle_atom_site_label_2
_geom_angle_atom_site_label_3
_geom_angle
_geom_angle_site_symmetry_1
_geom_angle_site_symmetry_3
_geom_angle_publ_flag
C00G S001 C00P 93.25(10) . . ?
C00Z S002 C00Q 93.02(10) . . ?
O00B S003 C01N 102.98(13) . . ?
O00D S003 O00B 115.82(15) . . ?
O00D S003 O018 113.47(18) . . ?
O00D S003 C01N 103.67(16) . . ?
O018 S003 O00B 115.05(17) . . ?
O018 S003 C01N 103.63(19) . . ?
C00F O004 C015 116.88(17) . . ?
C00O O005 C01D 114.40(17) . . ?
C00X O006 C00W 118.80(17) . . ?
C00M O007 C016 117.22(17) . . ?
C00H O008 C01A 118.47(17) . . ?
C00U O009 C01G 113.35(18) . . ?
C00J N00A C00V 121.92(17) . . ?
C00J N00A C014 119.64(17) . . ?
C00V N00A C014 116.55(17) . . ?
C00G C00E C00L 117.15(19) . . ?
C00T C00E C00G 122.7(2) . . ?
C00T C00E C00L 120.08(19) . . ?
O004 C00F C00M 113.56(18) . . ?
O004 C00F C00Q 126.34(19) . . ?
C00Q C00F C00M 120.10(19) . . ?
C00E C00G S001 106.96(15) . . ?
C00E C00G C00M 115.78(19) . . ?
C00M C00G S001 137.25(16) . . ?
O008 C00H C00O 113.52(18) . . ?
O008 C00H C00P 126.08(19) . . ?
C00P C00H C00O 120.40(19) . . ?
C00W C00I C00J 117.94(19) . . ?
C00Y C00I C00J 125.4(2) . . ?
C00Y C00I C00W 116.58(19) . . ?
N00A C00J C00I 125.11(19) . . ?
N00A C00J C00K 120.07(18) . . ?
C00K C00J C00I 114.80(19) . . ?
C00S C00K C00J 118.61(19) . . ?
C00S C00K C00X 117.10(19) . . ?
C00X C00K C00J 124.08(19) . . ?
C00N C00L C00E 120.9(2) . . ?
C00P C00L C00E 114.08(19) . . ?
C00P C00L C00N 124.9(2) . . ?
O007 C00M C00F 113.25(18) . . ?
O007 C00M C00G 125.19(19) . . ?
C00G C00M C00F 121.53(18) . . ?
C00L C00N C00S 118.40(19) . . ?
C00L C00N C00V 120.32(19) . . ?
C00V C00N C00S 121.17(19) . . ?
O005 C00O C00H 116.66(18) . . ?
O005 C00O C00V 121.29(19) . . ?
C00V C00O C00H 122.02(19) . . ?
C00H C00P S001 135.82(17) . . ?
C00L C00P S001 108.53(16) . . ?
C00L C00P C00H 115.62(19) . . ?
C00F C00Q S002 137.16(16) . . ?
C00T C00Q S002 106.98(15) . . ?
C00T C00Q C00F 115.86(19) . . ?
C00S C00R C00T 121.1(2) . . ?
C00S C00R C00Z 124.2(2) . . ?
C00Z C00R C00T 114.51(19) . . ?
C00K C00S C00N 120.47(19) . . ?
C00R C00S C00K 119.5(2) . . ?
C00R C00S C00N 120.07(19) . . ?
C00E C00T C00Q 124.03(19) . . ?
C00E C00T C00R 119.3(2) . . ?
C00Q C00T C00R 116.64(19) . . ?
O009 C00U C00X 120.29(19) . . ?
O009 C00U C00Z 121.73(19) . . ?
C00Z C00U C00X 117.97(19) . . ?
C00N C00V N00A 116.70(18) . . ?
C00N C00V C00O 116.54(18) . . ?
C00O C00V N00A 126.74(18) . . ?
O006 C00W C00I 124.26(19) . . ?
O006 C00W C011 113.55(19) . . ?
C011 C00W C00I 122.2(2) . . ?
O006 C00X C00K 119.40(19) . . ?
O006 C00X C00U 116.99(18) . . ?
C00U C00X C00K 123.54(19) . . ?
C00I C00Y H00Y 119.4 . . ?
C012 C00Y C00I 121.3(2) . . ?
C012 C00Y H00Y 119.4 . . ?
C00R C00Z S002 108.84(16) . . ?
C00R C00Z C00U 117.66(19) . . ?
C00U C00Z S002 133.44(17) . . ?
C00W C011 H011 120.5 . . ?
C019 C011 C00W 119.0(2) . . ?
C019 C011 H011 120.5 . . ?
C00Y C012 H012 120.0 . . ?
C00Y C012 C019 119.9(2) . . ?
C019 C012 H012 120.0 . . ?
N00A C014 H01A 109.5 . . ?
N00A C014 H01B 109.5 . . ?
N00A C014 H01C 109.5 . . ?
H01A C014 H01B 109.5 . . ?
H01A C014 H01C 109.5 . . ?
H01B C014 H01C 109.5 . . ?
O004 C015 H01D 110.0 . . ?
O004 C015 H01E 110.0 . . ?
O004 C015 C017 108.54(19) . . ?
H01D C015 H01E 108.4 . . ?
C017 C015 H01D 110.0 . . ?
C017 C015 H01E 110.0 . . ?
O007 C016 H01F 110.0 . . ?
O007 C016 H01G 110.0 . . ?
O007 C016 C01B 108.34(18) . . ?
H01F C016 H01G 108.4 . . ?
C01B C016 H01F 110.0 . . ?
C01B C016 H01G 110.0 . . ?
C015 C017 H01H 109.6 . . ?
C015 C017 H01I 109.6 . . ?
C015 C017 C01H 110.4(2) . . ?
H01H C017 H01I 108.1 . . ?
C01H C017 H01H 109.6 . . ?
C01H C017 H01I 109.6 . . ?
C011 C019 C012 120.6(2) . . ?
C011 C019 H019 119.7 . . ?
C012 C019 H019 119.7 . . ?
O008 C01A H01J 110.3 . . ?
O008 C01A H01K 110.3 . . ?
O008 C01A C01F 107.24(19) . . ?
H01J C01A H01K 108.5 . . ?
C01F C01A H01J 110.3 . . ?
C01F C01A H01K 110.3 . . ?
C016 C01B H01L 108.6 . . ?
C016 C01B H01M 108.6 . . ?
H01L C01B H01M 107.6 . . ?
C01E C01B C016 114.67(19) . . ?
C01E C01B H01L 108.6 . . ?
C01E C01B H01M 108.6 . . ?
H01N C01C H01O 108.0 . . ?
C01D C01C H01N 109.3 . . ?
C01D C01C H01O 109.3 . . ?
C01D C01C C01K 111.5(2) . . ?
C01K C01C H01N 109.3 . . ?
C01K C01C H01O 109.3 . . ?
O005 C01D C01C 109.0(2) . . ?
O005 C01D H01P 109.9 . . ?
O005 C01D H01Q 109.9 . . ?
C01C C01D H01P 109.9 . . ?
C01C C01D H01Q 109.9 . . ?
H01P C01D H01Q 108.3 . . ?
C01B C01E H01R 109.1 . . ?
C01B C01E H01S 109.1 . . ?
C01B C01E C01I 112.4(2) . . ?
H01R C01E H01S 107.9 . . ?
C01I C01E H01R 109.1 . . ?
C01I C01E H01S 109.1 . . ?
C01A C01F H01T 108.7 . . ?
C01A C01F H01U 108.7 . . ?
H01T C01F H01U 107.6 . . ?
C01J C01F C01A 114.4(2) . . ?
C01J C01F H01T 108.7 . . ?
C01J C01F H01U 108.7 . . ?
O009 C01G H01V 109.9 . . ?
O009 C01G H01W 109.9 . . ?
O009 C01G C01M 109.0(2) . . ?
H01V C01G H01W 108.3 . . ?
C01M C01G H01V 109.9 . . ?
C01M C01G H01W 109.9 . . ?
C017 C01H H01X 109.2 . . ?
C017 C01H H01Y 109.2 . . ?
H01X C01H H01Y 107.9 . . ?
C01R C01H C017 111.9(3) . . ?
C01R C01H H01X 109.2 . . ?
C01R C01H H01Y 109.2 . . ?
C01E C01I H01Z 109.5 . . ?
C01E C01I H 109.5 . . ?
C01E C01I HA 109.5 . . ?
H01Z C01I H 109.5 . . ?
H01Z C01I HA 109.5 . . ?
H C01I HA 109.5 . . ?
C01F C01J H01 109.3 . . ?
C01F C01J HB 109.3 . . ?
C01F C01J C01O 111.7(3) . . ?
H01 C01J HB 108.0 . . ?
C01O C01J H01 109.3 . . ?
C01O C01J HB 109.3 . . ?
C01C C01K H1 108.8 . . ?
C01C C01K HC 108.8 . . ?
C01C C01K C01P 113.8(3) . . ?
H1 C01K HC 107.7 . . ?
C01P C01K H1 108.8 . . ?
C01P C01K HC 108.8 . . ?
H2 C01L HD 108.0 . . ?
C01M C01L H2 109.4 . . ?
C01M C01L HD 109.4 . . ?
C01M C01L C01Q 111.3(3) . . ?
C01Q C01L H2 109.4 . . ?
C01Q C01L HD 109.4 . . ?
C01G C01M H3 108.9 . . ?
C01G C01M HE 108.9 . . ?
C01L C01M C01G 113.3(3) . . ?
C01L C01M H3 108.9 . . ?
C01L C01M HE 108.9 . . ?
H3 C01M HE 107.7 . . ?
F00C C01N S003 112.6(2) . . ?
F00C C01N F010 106.8(3) . . ?
F010 C01N S003 111.0(3) . . ?
F013 C01N S003 111.7(3) . . ?
F013 C01N F00C 109.1(3) . . ?
F013 C01N F010 105.3(3) . . ?
C01J C01O H4 109.5 . . ?
C01J C01O HF 109.5 . . ?
C01J C01O HG 109.5 . . ?
H4 C01O HF 109.5 . . ?
H4 C01O HG 109.5 . . ?
HF C01O HG 109.5 . . ?
C01K C01P H5 109.5 . . ?
C01K C01P HH 109.5 . . ?
C01K C01P HI 109.5 . . ?
H5 C01P HH 109.5 . . ?
H5 C01P HI 109.5 . . ?
HH C01P HI 109.5 . . ?
C01L C01Q H6 109.5 . . ?
C01L C01Q HJ 109.5 . . ?
C01L C01Q HK 109.5 . . ?
H6 C01Q HJ 109.5 . . ?
H6 C01Q HK 109.5 . . ?
HJ C01Q HK 109.5 . . ?
C01H C01R H7 109.5 . . ?
C01H C01R HL 109.5 . . ?
C01H C01R HM 109.5 . . ?
H7 C01R HL 109.5 . . ?
H7 C01R HM 109.5 . . ?
HL C01R HM 109.5 . . ?

loop_
_geom_bond_atom_site_label_1
_geom_bond_atom_site_label_2
_geom_bond_distance
_geom_bond_site_symmetry_2
_geom_bond_publ_flag
S001 C00G 1.791(2) . ?
S001 C00P 1.793(2) . ?
S002 C00Q 1.807(2) . ?
S002 C00Z 1.771(2) . ?
S003 O00B 1.430(2) . ?
S003 O00D 1.414(2) . ?
S003 O018 1.422(3) . ?
S003 C01N 1.817(3) . ?
O004 C00F 1.347(3) . ?
O004 C015 1.449(3) . ?
O005 C00O 1.372(3) . ?
O005 C01D 1.435(3) . ?
O006 C00W 1.378(3) . ?
O006 C00X 1.361(2) . ?
O007 C00M 1.360(2) . ?
O007 C016 1.447(3) . ?
O008 C00H 1.351(3) . ?
O008 C01A 1.440(3) . ?
O009 C00U 1.362(3) . ?
O009 C01G 1.468(3) . ?
N00A C00J 1.361(3) . ?
N00A C00V 1.430(3) . ?
N00A C014 1.489(3) . ?
F00C C01N 1.318(3) . ?
C00E C00G 1.385(3) . ?
C00E C00L 1.408(3) . ?
C00E C00T 1.375(3) . ?
C00F C00M 1.451(3) . ?
C00F C00Q 1.412(3) . ?
C00G C00M 1.409(3) . ?
C00H C00O 1.431(3) . ?
C00H C00P 1.411(3) . ?
C00I C00J 1.454(3) . ?
C00I C00W 1.414(3) . ?
C00I C00Y 1.414(3) . ?
C00J C00K 1.420(3) . ?
C00K C00S 1.392(3) . ?
C00K C00X 1.412(3) . ?
C00L C00N 1.394(3) . ?
C00L C00P 1.385(3) . ?
C00N C00S 1.409(3) . ?
C00N C00V 1.397(3) . ?
C00O C00V 1.412(3) . ?
C00Q C00T 1.382(3) . ?
C00R C00S 1.384(3) . ?
C00R C00T 1.399(3) . ?
C00R C00Z 1.392(3) . ?
C00U C00X 1.411(3) . ?
C00U C00Z 1.408(3) . ?
C00W C011 1.388(3) . ?
C00Y H00Y 0.9500 . ?
C00Y C012 1.380(3) . ?
F010 C01N 1.322(5) . ?
C011 H011 0.9500 . ?
C011 C019 1.379(3) . ?
C012 H012 0.9500 . ?
C012 C019 1.398(4) . ?
F013 C01N 1.309(4) . ?
C014 H01A 0.9800 . ?
C014 H01B 0.9800 . ?
C014 H01C 0.9800 . ?
C015 H01D 0.9900 . ?
C015 H01E 0.9900 . ?
C015 C017 1.511(3) . ?
C016 H01F 0.9900 . ?
C016 H01G 0.9900 . ?
C016 C01B 1.510(3) . ?
C017 H01H 0.9900 . ?
C017 H01I 0.9900 . ?
C017 C01H 1.524(4) . ?
C019 H019 0.9500 . ?
C01A H01J 0.9900 . ?
C01A H01K 0.9900 . ?
C01A C01F 1.511(3) . ?
C01B H01L 0.9900 . ?
C01B H01M 0.9900 . ?
C01B C01E 1.504(3) . ?
C01C H01N 0.9900 . ?
C01C H01O 0.9900 . ?
C01C C01D 1.507(3) . ?
C01C C01K 1.511(4) . ?
C01D H01P 0.9900 . ?
C01D H01Q 0.9900 . ?
C01E H01R 0.9900 . ?
C01E H01S 0.9900 . ?
C01E C01I 1.518(4) . ?
C01F H01T 0.9900 . ?
C01F H01U 0.9900 . ?
C01F C01J 1.504(4) . ?
C01G H01V 0.9900 . ?
C01G H01W 0.9900 . ?
C01G C01M 1.517(4) . ?
C01H H01X 0.9900 . ?
C01H H01Y 0.9900 . ?
C01H C01R 1.509(4) . ?
C01I H01Z 0.9800 . ?
C01I H 0.9800 . ?
C01I HA 0.9800 . ?
C01J H01 0.9900 . ?
C01J HB 0.9900 . ?
C01J C01O 1.526(4) . ?
C01K H1 0.9900 . ?
C01K HC 0.9900 . ?
C01K C01P 1.516(4) . ?
C01L H2 0.9900 . ?
C01L HD 0.9900 . ?
C01L C01M 1.500(4) . ?
C01L C01Q 1.521(4) . ?
C01M H3 0.9900 . ?
C01M HE 0.9900 . ?
C01O H4 0.9800 . ?
C01O HF 0.9800 . ?
C01O HG 0.9800 . ?
C01P H5 0.9800 . ?
C01P HH 0.9800 . ?
C01P HI 0.9800 . ?
C01Q H6 0.9800 . ?
C01Q HJ 0.9800 . ?
C01Q HK 0.9800 . ?
C01R H7 0.9800 . ?
C01R HL 0.9800 . ?
C01R HM 0.9800 . ?

loop_
_geom_torsion_atom_site_label_1
_geom_torsion_atom_site_label_2
_geom_torsion_atom_site_label_3
_geom_torsion_atom_site_label_4
_geom_torsion
_geom_torsion_site_symmetry_1
_geom_torsion_site_symmetry_2
_geom_torsion_site_symmetry_3
_geom_torsion_site_symmetry_4
_geom_torsion_publ_flag
S001 C00G C00M O007 -1.1(4) . . . . ?
S001 C00G C00M C00F -179.15(17) . . . . ?
S002 C00Q C00T C00E -179.54(17) . . . . ?
S002 C00Q C00T C00R -0.8(2) . . . . ?
O004 C00F C00M O007 2.7(3) . . . . ?
O004 C00F C00M C00G -179.05(19) . . . . ?
O004 C00F C00Q S002 -1.2(4) . . . . ?
O004 C00F C00Q C00T 179.25(19) . . . . ?
O004 C015 C017 C01H -173.9(2) . . . . ?
O005 C00O C00V N00A 2.7(3) . . . . ?
O005 C00O C00V C00N -178.67(18) . . . . ?
O006 C00W C011 C019 177.4(2) . . . . ?
O007 C016 C01B C01E -61.3(3) . . . . ?
O008 C00H C00O O005 1.6(3) . . . . ?
O008 C00H C00O C00V 179.62(19) . . . . ?
O008 C00H C00P S001 -4.1(4) . . . . ?
O008 C00H C00P C00L 178.2(2) . . . . ?
O008 C01A C01F C01J -65.7(3) . . . . ?
O009 C00U C00X O006 -2.8(3) . . . . ?
O009 C00U C00X C00K -179.7(2) . . . . ?
O009 C00U C00Z S002 3.5(3) . . . . ?
O009 C00U C00Z C00R -179.80(19) . . . . ?
O009 C01G C01M C01L -60.9(3) . . . . ?
N00A C00J C00K C00S 5.2(3) . . . . ?
N00A C00J C00K C00X -169.54(19) . . . . ?
O00B S003 C01N F00C -177.4(3) . . . . ?
O00B S003 C01N F010 -57.8(3) . . . . ?
O00B S003 C01N F013 59.5(3) . . . . ?
O00D S003 C01N F00C -56.3(3) . . . . ?
O00D S003 C01N F010 63.3(3) . . . . ?
O00D S003 C01N F013 -179.5(3) . . . . ?
C00E C00G C00M O007 177.64(19) . . . . ?
C00E C00G C00M C00F -0.4(3) . . . . ?
C00E C00L C00N C00S 2.5(3) . . . . ?
C00E C00L C00N C00V -173.85(19) . . . . ?
C00E C00L C00P S001 -0.6(2) . . . . ?
C00E C00L C00P C00H 177.79(19) . . . . ?
C00F O004 C015 C017 -177.25(18) . . . . ?
C00F C00Q C00T C00E 0.1(3) . . . . ?
C00F C00Q C00T C00R 178.80(18) . . . . ?
C00G S001 C00P C00H -176.5(2) . . . . ?
C00G S001 C00P C00L 1.33(16) . . . . ?
C00G C00E C00L C00N 175.84(19) . . . . ?
C00G C00E C00L C00P -0.9(3) . . . . ?
C00G C00E C00T C00Q 0.5(3) . . . . ?
C00G C00E C00T C00R -178.2(2) . . . . ?
C00H O008 C01A C01F -174.8(2) . . . . ?
C00H C00O C00V N00A -175.28(19) . . . . ?
C00H C00O C00V C00N 3.4(3) . . . . ?
C00I C00J C00K C00S -176.69(18) . . . . ?
C00I C00J C00K C00X 8.6(3) . . . . ?
C00I C00W C011 C019 -2.6(3) . . . . ?
C00I C00Y C012 C019 0.4(3) . . . . ?
C00J N00A C00V C00N 10.3(3) . . . . ?
C00J N00A C00V C00O -171.0(2) . . . . ?
C00J C00I C00W O006 3.5(3) . . . . ?
C00J C00I C00W C011 -176.45(19) . . . . ?
C00J C00I C00Y C012 177.9(2) . . . . ?
C00J C00K C00S C00N 2.9(3) . . . . ?
C00J C00K C00S C00R -176.54(19) . . . . ?
C00J C00K C00X O006 -2.2(3) . . . . ?
C00J C00K C00X C00U 174.6(2) . . . . ?
C00L C00E C00G S001 1.8(2) . . . . ?
C00L C00E C00G C00M -177.28(18) . . . . ?
C00L C00E C00T C00Q 177.4(2) . . . . ?
C00L C00E C00T C00R -1.3(3) . . . . ?
C00L C00N C00S C00K 179.37(19) . . . . ?
C00L C00N C00S C00R -1.2(3) . . . . ?
C00L C00N C00V N00A 174.16(18) . . . . ?
C00L C00N C00V C00O -4.7(3) . . . . ?
C00M O007 C016 C01B 172.82(18) . . . . ?
C00M C00F C00Q S002 178.70(17) . . . . ?
C00M C00F C00Q C00T -0.8(3) . . . . ?
C00N C00L C00P S001 -177.11(17) . . . . ?
C00N C00L C00P C00H 1.2(3) . . . . ?
C00O O005 C01D C01C -173.19(19) . . . . ?
C00O C00H C00P S001 175.24(18) . . . . ?
C00O C00H C00P C00L -2.5(3) . . . . ?
C00P S001 C00G C00E -1.74(16) . . . . ?
C00P S001 C00G C00M 177.1(2) . . . . ?
C00P C00H C00O O005 -177.80(18) . . . . ?
C00P C00H C00O C00V 0.2(3) . . . . ?
C00P C00L C00N C00S 178.8(2) . . . . ?
C00P C00L C00N C00V 2.5(3) . . . . ?
C00Q S002 C00Z C00R -0.75(16) . . . . ?
C00Q S002 C00Z C00U 176.2(2) . . . . ?
C00Q C00F C00M O007 -177.28(18) . . . . ?
C00Q C00F C00M C00G 1.0(3) . . . . ?
C00S C00K C00X O006 -177.04(18) . . . . ?
C00S C00K C00X C00U -0.2(3) . . . . ?
C00S C00N C00V N00A -2.0(3) . . . . ?
C00S C00N C00V C00O 179.14(19) . . . . ?
C00S C00R C00T C00E 2.6(3) . . . . ?
C00S C00R C00T C00Q -176.2(2) . . . . ?
C00S C00R C00Z S002 176.79(18) . . . . ?
C00S C00R C00Z C00U -0.7(3) . . . . ?
C00T C00E C00G S001 178.81(17) . . . . ?
C00T C00E C00G C00M -0.3(3) . . . . ?
C00T C00E C00L C00N -1.2(3) . . . . ?
C00T C00E C00L C00P -177.95(19) . . . . ?
C00T C00R C00S C00K 178.13(19) . . . . ?
C00T C00R C00S C00N -1.3(3) . . . . ?
C00T C00R C00Z S002 0.4(2) . . . . ?
C00T C00R C00Z C00U -177.08(19) . . . . ?
C00U O009 C01G C01M -144.3(2) . . . . ?
C00V N00A C00J C00I 170.03(19) . . . . ?
C00V N00A C00J C00K -12.0(3) . . . . ?
C00V C00N C00S C00K -4.4(3) . . . . ?
C00V C00N C00S C00R 175.1(2) . . . . ?
C00W O006 C00X C00K -3.9(3) . . . . ?
C00W O006 C00X C00U 179.07(18) . . . . ?
C00W C00I C00J N00A 169.18(19) . . . . ?
C00W C00I C00J C00K -8.9(3) . . . . ?
C00W C00I C00Y C012 -5.3(3) . . . . ?
C00W C011 C019 C012 -2.6(3) . . . . ?
C00X O006 C00W C00I 3.2(3) . . . . ?
C00X O006 C00W C011 -176.82(18) . . . . ?
C00X C00K C00S C00N 177.99(19) . . . . ?
C00X C00K C00S C00R -1.5(3) . . . . ?
C00X C00U C00Z S002 -177.71(17) . . . . ?
C00X C00U C00Z C00R -1.0(3) . . . . ?
C00Y C00I C00J N00A -14.0(3) . . . . ?
C00Y C00I C00J C00K 167.9(2) . . . . ?
C00Y C00I C00W O006 -173.55(19) . . . . ?
C00Y C00I C00W C011 6.5(3) . . . . ?
C00Y C012 C019 C011 3.7(3) . . . . ?
C00Z S002 C00Q C00F -178.6(2) . . . . ?
C00Z S002 C00Q C00T 0.90(16) . . . . ?
C00Z C00R C00S C00K 2.0(3) . . . . ?
C00Z C00R C00S C00N -177.5(2) . . . . ?
C00Z C00R C00T C00E 179.06(19) . . . . ?
C00Z C00R C00T C00Q 0.3(3) . . . . ?
C00Z C00U C00X O006 178.34(18) . . . . ?
C00Z C00U C00X C00K 1.4(3) . . . . ?
C014 N00A C00J C00I -26.2(3) . . . . ?
C014 N00A C00J C00K 151.78(19) . . . . ?
C014 N00A C00V C00N -153.95(19) . . . . ?
C014 N00A C00V C00O 24.7(3) . . . . ?
C015 O004 C00F C00M 179.55(17) . . . . ?
C015 O004 C00F C00Q -0.5(3) . . . . ?
C015 C017 C01H C01R -178.5(2) . . . . ?
C016 O007 C00M C00F -163.32(18) . . . . ?
C016 O007 C00M C00G 18.5(3) . . . . ?
C016 C01B C01E C01I -178.4(2) . . . . ?
O018 S003 C01N F00C 62.4(3) . . . . ?
O018 S003 C01N F010 -177.9(3) . . . . ?
O018 S003 C01N F013 -60.7(3) . . . . ?
C01A O008 C00H C00O 171.53(19) . . . . ?
C01A O008 C00H C00P -9.1(3) . . . . ?
C01A C01F C01J C01O -179.6(3) . . . . ?
C01D O005 C00O C00H -90.0(2) . . . . ?
C01D O005 C00O C00V 91.9(2) . . . . ?
C01D C01C C01K C01P -177.3(3) . . . . ?
C01G O009 C00U C00X 75.8(3) . . . . ?
C01G O009 C00U C00Z -105.4(2) . . . . ?
C01K C01C C01D O005 176.2(2) . . . . ?
C01Q C01L C01M C01G -172.8(3) . . . . ?
